data_7200169
loop_
_publ_author_name
'Yang, Wenbin'
'Lin, Xiang'
'Blake, Alexander J.'
'Wilson, Claire'
'Hubberstey, Peter'
'Champness, Neil R.'
'Schr\"oder, Martin'

_publ_section_title
;
 In situ synthesis of 5-substituted-tetrazoles and
 metallosupramolecular co-ordination polymers
;
_journal_issue 1
_journal_name_full CrystEngComm
_journal_page_first 67
_journal_paper_doi 10.1039/b808496c
_journal_volume 11
_journal_year 2009
_chemical_formula_moiety 'C6 H6 N5 O4 P Zn'
_chemical_formula_sum 'C6 H6 N5 O4 P Zn'
_chemical_formula_weight 308.50
_chemical_name_systematic
;
?
;
_space_group_IT_number 14
_symmetry_cell_setting monoclinic
_symmetry_space_group_name_Hall '-P 2ybc'
_symmetry_space_group_name_H-M 'P 1 21/c 1'
_atom_sites_solution_hydrogens 'CH geometrically placed, HPO4 from delta-F'
_atom_sites_solution_primary direct
_atom_sites_solution_secondary difmap
_audit_creation_method SHELXL-97
_cell_angle_alpha 90.00
_cell_angle_beta 94.219(3)
_cell_angle_gamma 90.00
_cell_formula_units_Z 4
_cell_length_a 5.4076(10)
_cell_length_b 8.536(2)
_cell_length_c 21.321(4)
_cell_measurement_reflns_used 3381
_cell_measurement_temperature 150(2)
_cell_measurement_theta_max 27.5
_cell_measurement_theta_min 3.0
_cell_volume 981.5(3)
_computing_cell_refinement 'Bruker SAINT version 6.36a (Bruker, 2000)'
_computing_data_collection 'Bruker SMART version 5.625 (Bruker, 2001)'
_computing_data_reduction 'Bruker SAINT; Bruker SHELXTL (Bruker, 2001)'
_computing_publication_material 'enCIFer(Allen et al.,2004); PLATON(Spek,2003)'
_computing_structure_refinement 'SHELXL-97 (Sheldrick, 1997)'
_computing_structure_solution 'SHELXS-97 (Sheldrick, 1990)'
_diffrn_ambient_temperature 150(2)
_diffrn_measured_fraction_theta_full 0.985
_diffrn_measured_fraction_theta_max 0.985
_diffrn_measurement_device_type 'Bruker SMART APEX CCD area detector'
_diffrn_measurement_method omega
_diffrn_radiation_monochromator graphite
_diffrn_radiation_source 'normal-focus sealed tube'
_diffrn_radiation_type MoK\a
_diffrn_radiation_wavelength 0.71073
_diffrn_reflns_av_R_equivalents 0.020
_diffrn_reflns_av_sigmaI/netI 0.023
_diffrn_reflns_limit_h_max 6
_diffrn_reflns_limit_h_min -6
_diffrn_reflns_limit_k_max 11
_diffrn_reflns_limit_k_min -9
_diffrn_reflns_limit_l_max 27
_diffrn_reflns_limit_l_min -25
_diffrn_reflns_number 6284
_diffrn_reflns_theta_full 27.50
_diffrn_reflns_theta_max 27.52
_diffrn_reflns_theta_min 2.57
_diffrn_standards_decay_% 0
_exptl_absorpt_coefficient_mu 2.678
_exptl_absorpt_correction_T_max 1.000
_exptl_absorpt_correction_T_min 0.881
_exptl_absorpt_correction_type multi-scan
_exptl_absorpt_process_details 'SADABS V2.03'
_exptl_crystal_colour Colourless
_exptl_crystal_density_diffrn 2.088
_exptl_crystal_density_method 'not measured'
_exptl_crystal_description Lath
_exptl_crystal_F_000 616
_exptl_crystal_size_max 0.24
_exptl_crystal_size_mid 0.10
_exptl_crystal_size_min 0.03
_refine_diff_density_max 0.45
_refine_diff_density_min -0.29
_refine_diff_density_rms 0.08
_refine_ls_extinction_method none
_refine_ls_goodness_of_fit_ref 1.094
_refine_ls_hydrogen_treatment 'riding model, HPO4 refined with restraints'
_refine_ls_matrix_type full
_refine_ls_number_parameters 162
_refine_ls_number_reflns 2206
_refine_ls_number_restraints 1
_refine_ls_restrained_S_all 1.094
_refine_ls_R_factor_all 0.0273
_refine_ls_R_factor_gt 0.0255
_refine_ls_shift/su_max 0.001
_refine_ls_shift/su_mean 0.000
_refine_ls_structure_factor_coef Fsqd
_refine_ls_weighting_details 'calc w=1/[\s^2^(Fo^2^)+(0.0249P)^2^+1.0947P] where P=(Fo^2^+2Fc^2^)/3'
_refine_ls_weighting_scheme calc
_refine_ls_wR_factor_gt 0.0598
_refine_ls_wR_factor_ref 0.0607
_reflns_number_gt 2097
_reflns_number_total 2358
_reflns_threshold_expression I>2\s(I)
_cod_data_source_file b808496c.txt
_cod_data_source_block (1)
_cod_depositor_comments
;
The following automatic conversions were performed:
'_symmetry_cell_setting' value 'Monoclinic' changed to 'monoclinic'
according to '/home/saulius/struct/CIF-dictionaries/cif_core.dic'
dictionary named 'cif_core.dic' version 2.4.1 from
2010-06-29.

'_exptl_absorpt_correction_type' value 'Multi-scan' changed
to 'multi-scan' according to
'/home/saulius/struct/CIF-dictionaries/cif_core.dic' dictionary named
'cif_core.dic' version 2.4.1 from 2010-06-29.

Automatic conversion script
Id: cif_fix_enum 1527 2010-12-29 10:47:43Z saulius 
;
_cod_original_cell_volume 981.5(5)
_cod_original_sg_symbol_H-M 'P 21/c'
_cod_database_code 7200169

loop_
_symmetry_equiv_pos_as_xyz
'x, y, z'
'-x, y+1/2, -z+1/2'
'-x, -y, -z'
'x, -y-1/2, z-1/2'

loop_
_atom_site_label
_atom_site_type_symbol
_atom_site_fract_x
_atom_site_fract_y
_atom_site_fract_z
_atom_site_U_iso_or_equiv
_atom_site_adp_type
_atom_site_occupancy
_atom_site_symmetry_multiplicity
_atom_site_calc_flag
_atom_site_refinement_flags
_atom_site_disorder_assembly
_atom_site_disorder_group
Zn1 Zn 0.18242(4) 0.85791(3) 0.275739(11) 0.01072(8) Uani 1 1 d . . .
P1 P 0.69281(9) 1.04161(6) 0.29395(2) 0.00976(12) Uani 1 1 d . . .
O1 O 0.8431(3) 0.92675(18) 0.25663(7) 0.0131(3) Uani 1 1 d . . .
O2 O 0.7884(3) 1.20811(17) 0.29028(7) 0.0138(3) Uani 1 1 d . . .
O3 O 0.4184(3) 1.02725(17) 0.27390(7) 0.0130(3) Uani 1 1 d . . .
O4 O 0.7392(3) 1.00216(18) 0.36670(7) 0.0143(3) Uani 1 1 d D . .
N1 N 0.6834(4) 0.6759(2) 0.63731(9) 0.0177(4) Uani 1 1 d . . .
N2 N 0.1056(3) 0.6387(2) 0.44292(9) 0.0171(4) Uani 1 1 d . . .
N3 N 0.0458(4) 0.6703(2) 0.38271(9) 0.0182(4) Uani 1 1 d . . .
N4 N 0.2174(3) 0.7651(2) 0.36259(8) 0.0143(4) Uani 1 1 d . . .
N5 N 0.3928(3) 0.7968(2) 0.40884(8) 0.0139(4) Uani 1 1 d . . .
C2 C 0.7796(4) 0.7737(3) 0.59648(11) 0.0190(5) Uani 1 1 d . . .
H2A H 0.9263 0.8309 0.6084 0.023 Uiso 1 1 calc R . .
C3 C 0.6646(4) 0.7910(3) 0.53692(11) 0.0174(4) Uani 1 1 d . . .
H3A H 0.7317 0.8599 0.5076 0.021 Uiso 1 1 calc R . .
C4 C 0.4491(4) 0.7065(2) 0.52022(10) 0.0132(4) Uani 1 1 d . . .
C5 C 0.3559(4) 0.6048(3) 0.56440(10) 0.0153(4) Uani 1 1 d . . .
H5A H 0.2100 0.5455 0.5540 0.018 Uiso 1 1 calc R . .
C6 C 0.4780(4) 0.5919(3) 0.62288(10) 0.0165(4) Uani 1 1 d . . .
H6A H 0.4167 0.5233 0.6532 0.020 Uiso 1 1 calc R . .
C7 C 0.3184(4) 0.7167(2) 0.45787(10) 0.0126(4) Uani 1 1 d . . .
H1 H 0.741(6) 0.661(3) 0.6725(15) 0.030(8) Uiso 1 1 d . . .
H4 H 0.646(5) 0.935(3) 0.3801(14) 0.037(9) Uiso 1 1 d D . .

loop_
_atom_site_aniso_label
_atom_site_aniso_U_11
_atom_site_aniso_U_22
_atom_site_aniso_U_33
_atom_site_aniso_U_23
_atom_site_aniso_U_13
_atom_site_aniso_U_12
Zn1 0.00958(13) 0.01247(13) 0.00998(13) -0.00013(9) -0.00008(8) 0.00032(8)
P1 0.0091(3) 0.0102(2) 0.0100(3) -0.00002(18) 0.00063(18) -0.00057(18)
O1 0.0089(7) 0.0171(7) 0.0132(7) -0.0032(6) -0.0003(5) 0.0028(6)
O2 0.0160(7) 0.0125(7) 0.0130(7) 0.0018(6) 0.0009(6) -0.0026(6)
O3 0.0088(7) 0.0137(7) 0.0164(7) -0.0001(6) -0.0002(5) -0.0005(5)
O4 0.0141(8) 0.0163(8) 0.0125(7) 0.0026(6) 0.0010(6) -0.0045(6)
N1 0.0176(10) 0.0236(10) 0.0114(9) -0.0024(8) -0.0024(7) 0.0063(7)
N2 0.0149(9) 0.0216(10) 0.0143(9) 0.0025(7) -0.0016(7) -0.0044(7)
N3 0.0177(10) 0.0227(10) 0.0140(9) 0.0029(7) -0.0005(7) -0.0045(7)
N4 0.0132(9) 0.0167(9) 0.0127(9) 0.0006(7) -0.0006(6) -0.0015(7)
N5 0.0144(9) 0.0152(9) 0.0121(9) 0.0008(7) -0.0003(7) -0.0015(7)
C2 0.0144(11) 0.0222(12) 0.0201(11) -0.0049(9) -0.0010(8) -0.0006(9)
C3 0.0167(11) 0.0192(11) 0.0164(11) 0.0000(8) 0.0016(8) -0.0032(8)
C4 0.0126(10) 0.0146(10) 0.0123(10) -0.0011(8) 0.0000(7) 0.0014(8)
C5 0.0151(10) 0.0166(10) 0.0143(10) -0.0003(8) 0.0023(8) -0.0008(8)
C6 0.0204(11) 0.0168(10) 0.0127(10) 0.0016(8) 0.0038(8) 0.0041(8)
C7 0.0119(10) 0.0124(10) 0.0133(10) -0.0003(8) 0.0008(7) -0.0011(7)

loop_
_atom_type_symbol
_atom_type_description
_atom_type_scat_dispersion_real
_atom_type_scat_dispersion_imag
_atom_type_scat_source
C C 0.0033 0.0016 'International Tables Vol C Tables 4.2.6.8 and 6.1.1.4'
N N 0.0061 0.0033 'International Tables Vol C Tables 4.2.6.8 and 6.1.1.4'
O O 0.0106 0.0060 'International Tables Vol C Tables 4.2.6.8 and 6.1.1.4'
P P 0.1023 0.0942 'International Tables Vol C Tables 4.2.6.8 and 6.1.1.4'
Zn Zn 0.2839 1.4301 'International Tables Vol C Tables 4.2.6.8 and 6.1.1.4'
H H 0.0000 0.0000 'International Tables Vol C Tables 4.2.6.8 and 6.1.1.4'

loop_
_geom_angle_atom_site_label_1
_geom_angle_atom_site_label_2
_geom_angle_atom_site_label_3
_geom_angle
_geom_angle_site_symmetry_1
_geom_angle_site_symmetry_3
_geom_angle_publ_flag
O2 Zn1 O3 113.23(6) 2_645 . ?
O2 Zn1 O1 100.10(6) 2_645 1_455 ?
O3 Zn1 O1 112.65(6) . 1_455 ?
O2 Zn1 N4 113.98(7) 2_645 . ?
O3 Zn1 N4 107.23(7) . . ?
O1 Zn1 N4 109.64(7) 1_455 . ?
O2 P1 O3 113.01(9) . . ?
O2 P1 O1 112.15(9) . . ?
O3 P1 O1 110.28(8) . . ?
O2 P1 O4 102.65(8) . . ?
O3 P1 O4 109.78(8) . . ?
O1 P1 O4 108.63(8) . . ?
P1 O1 Zn1 127.86(9) . 1_655 ?
P1 O2 Zn1 135.23(9) . 2_655 ?
P1 O3 Zn1 133.50(9) . . ?
C2 N1 C6 122.7(2) . . ?
N3 N2 C7 105.75(17) . . ?
N4 N3 N2 108.06(17) . . ?
N3 N4 N5 110.99(17) . . ?
N3 N4 Zn1 121.18(14) . . ?
N5 N4 Zn1 127.58(14) . . ?
C7 N5 N4 103.54(17) . . ?
N1 C2 C3 119.6(2) . . ?
C2 C3 C4 119.4(2) . . ?
C3 C4 C5 118.9(2) . . ?
C3 C4 C7 122.73(19) . . ?
C5 C4 C7 118.32(19) . . ?
C6 C5 C4 119.2(2) . . ?
N1 C6 C5 120.1(2) . . ?
N5 C7 N2 111.66(19) . . ?
N5 C7 C4 126.08(19) . . ?
N2 C7 C4 122.23(19) . . ?

loop_
_geom_bond_atom_site_label_1
_geom_bond_atom_site_label_2
_geom_bond_distance
_geom_bond_site_symmetry_2
_geom_bond_publ_flag
Zn1 O1 1.9412(14) 1_455 ?
Zn1 O2 1.9168(15) 2_645 ?
Zn1 O3 1.9304(15) . ?
Zn1 N4 2.0102(18) . ?
P1 O2 1.5163(15) . ?
P1 O3 1.5188(15) . ?
P1 O1 1.5330(15) . ?
P1 O4 1.5891(16) . ?
N1 C2 1.339(3) . ?
N1 C6 1.339(3) . ?
N2 N3 1.328(3) . ?
N2 C7 1.347(3) . ?
N3 N4 1.326(3) . ?
N4 N5 1.344(2) . ?
N5 C7 1.336(3) . ?
C2 C3 1.380(3) . ?
C3 C4 1.394(3) . ?
C4 C5 1.402(3) . ?
C4 C7 1.461(3) . ?
C5 C6 1.372(3) . ?

loop_
_geom_hbond_atom_site_label_D
_geom_hbond_atom_site_label_H
_geom_hbond_atom_site_label_A
_geom_hbond_distance_DH
_geom_hbond_distance_HA
_geom_hbond_distance_DA
_geom_hbond_angle_DHA
_geom_hbond_site_symmetry_A
N1 H1 O1 0.80(3) 1.98(3) 2.768(3) 166(3) 4_576
O4 H4 N5 0.83(3) 1.94(3) 2.763(2) 172(3) .
C2 H2A O4 0.95 2.33 3.278(3) 173 3_776
C5 H5A N2 0.95 2.33 3.243(3) 162 3_566

loop_
_geom_torsion_atom_site_label_1
_geom_torsion_atom_site_label_2
_geom_torsion_atom_site_label_3
_geom_torsion_atom_site_label_4
_geom_torsion
_geom_torsion_site_symmetry_1
_geom_torsion_site_symmetry_2
_geom_torsion_site_symmetry_3
_geom_torsion_site_symmetry_4
_geom_torsion_publ_flag
O2 P1 O1 Zn1 69.39(13) . . . 1_655 ?
O3 P1 O1 Zn1 -163.71(10) . . . 1_655 ?
O4 P1 O1 Zn1 -43.36(13) . . . 1_655 ?
O3 P1 O2 Zn1 -62.56(15) . . . 2_655 ?
O1 P1 O2 Zn1 62.86(15) . . . 2_655 ?
O4 P1 O2 Zn1 179.28(12) . . . 2_655 ?
O2 P1 O3 Zn1 -172.65(11) . . . . ?
O1 P1 O3 Zn1 60.93(14) . . . . ?
O4 P1 O3 Zn1 -58.73(14) . . . . ?
O2 Zn1 O3 P1 -77.66(14) 2_645 . . . ?
O1 Zn1 O3 P1 169.65(11) 1_455 . . . ?
N4 Zn1 O3 P1 48.93(14) . . . . ?
C7 N2 N3 N4 -0.4(2) . . . . ?
N2 N3 N4 N5 0.3(2) . . . . ?
N2 N3 N4 Zn1 -174.43(14) . . . . ?
O2 Zn1 N4 N3 -68.80(18) 2_645 . . . ?
O3 Zn1 N4 N3 165.06(16) . . . . ?
O1 Zn1 N4 N3 42.46(18) 1_455 . . . ?
O2 Zn1 N4 N5 117.41(17) 2_645 . . . ?
O3 Zn1 N4 N5 -8.73(19) . . . . ?
O1 Zn1 N4 N5 -131.33(17) 1_455 . . . ?
N3 N4 N5 C7 -0.1(2) . . . . ?
Zn1 N4 N5 C7 174.21(14) . . . . ?
C6 N1 C2 C3 0.3(3) . . . . ?
N1 C2 C3 C4 0.2(3) . . . . ?
C2 C3 C4 C5 -0.6(3) . . . . ?
C2 C3 C4 C7 -179.1(2) . . . . ?
C3 C4 C5 C6 0.4(3) . . . . ?
C7 C4 C5 C6 179.1(2) . . . . ?
C2 N1 C6 C5 -0.5(3) . . . . ?
C4 C5 C6 N1 0.1(3) . . . . ?
N4 N5 C7 N2 -0.1(2) . . . . ?
N4 N5 C7 C4 177.8(2) . . . . ?
N3 N2 C7 N5 0.3(2) . . . . ?
N3 N2 C7 C4 -177.72(19) . . . . ?
C3 C4 C7 N5 4.6(3) . . . . ?
C5 C4 C7 N5 -174.0(2) . . . . ?
C3 C4 C7 N2 -177.7(2) . . . . ?
C5 C4 C7 N2 3.8(3) . . . . ?
